data_7224378
loop_
_publ_author_name
'Aitken, Kati M.'
'Aitken, R. Alan'
'Slawin, Alexandra MZ'

_publ_section_title
;
 Novel reaction of 3,4-dibromofuran with azo diesters to give
 tetrahydropyridazinones
;
_journal_name_full 'RSC Adv.'
_journal_paper_doi 10.1039/C6RA02735K
_journal_year 2016
_chemical_formula_moiety 'C4 H6 Br2 N2 O2'
_chemical_formula_sum 'C4 H6 Br2 N2 O2'
_chemical_formula_weight 273.91
_space_group_crystal_system orthorhombic
_space_group_IT_number 61
_space_group_name_Hall '-P 2ac 2ab'
_space_group_name_H-M_alt 'P b c a'
_symmetry_space_group_name_Hall '-P 2ac 2ab'
_symmetry_space_group_name_H-M 'P b c a'
_atom_sites_solution_hydrogens geom
_atom_sites_solution_primary direct
_atom_sites_solution_secondary difmap
_audit_creation_date 2015-12-21
_audit_creation_method 'by CrystalStructure 4.1'
_audit_update_record
;
2015-12-21 deposited with the CCDC.
2016-02-22 downloaded from the CCDC.
;
_cell_angle_alpha 90.0000
_cell_angle_beta 90.0000
_cell_angle_gamma 90.0000
_cell_formula_units_Z 8
_cell_length_a 13.4208(15)
_cell_length_b 6.0747(7)
_cell_length_c 19.193(2)
_cell_measurement_reflns_used 4873
_cell_measurement_temperature 93
_cell_measurement_theta_max 28.56
_cell_measurement_theta_min 1.85
_cell_volume 1564.8(3)
_computing_cell_refinement CrystalClear
_computing_data_collection 'CrystalClear (Rigaku Inc., 2007)'
_computing_data_reduction CrystalClear
_computing_molecular_graphics 'CrystalStructure 4.1'
_computing_publication_material 'CrystalStructure 4.1 (Rigaku, 2014)'
_computing_structure_refinement 'SHELXL2013 (Sheldrick, 2008)'
_computing_structure_solution 'SHELXS97 (Sheldrick, 2008)'
_diffrn_ambient_temperature 93
_diffrn_detector_area_resol_mean 7.314
_diffrn_measured_fraction_theta_full 0.998
_diffrn_measured_fraction_theta_max 0.997
_diffrn_measurement_device_type 'Rigaku Mercury70'
_diffrn_measurement_method \w
_diffrn_radiation_type 'Mo K\a'
_diffrn_radiation_wavelength 0.71070
_diffrn_reflns_av_R_equivalents 0.0687
_diffrn_reflns_laue_measured_fraction_full 0.998
_diffrn_reflns_laue_measured_fraction_max 0.997
_diffrn_reflns_limit_h_max 16
_diffrn_reflns_limit_h_min -13
_diffrn_reflns_limit_k_max 7
_diffrn_reflns_limit_k_min -5
_diffrn_reflns_limit_l_max 22
_diffrn_reflns_limit_l_min -22
_diffrn_reflns_number 9244
_diffrn_reflns_point_group_measured_fraction_full 0.998
_diffrn_reflns_point_group_measured_fraction_max 0.997
_diffrn_reflns_theta_full 25.241
_diffrn_reflns_theta_max 25.345
_diffrn_reflns_theta_min 2.122
_diffrn_standards_number 0
_exptl_absorpt_coefficient_mu 10.334
_exptl_absorpt_correction_T_max 0.437
_exptl_absorpt_correction_T_min 0.191
_exptl_absorpt_correction_type multi-scan
_exptl_absorpt_process_details 'REQAB (Rigaku, 1998)'
_exptl_crystal_colour colorless
_exptl_crystal_density_diffrn 2.325
_exptl_crystal_density_method 'not measured'
_exptl_crystal_description prism
_exptl_crystal_F_000 1040.00
_exptl_crystal_size_max 0.080
_exptl_crystal_size_mid 0.080
_exptl_crystal_size_min 0.080
_refine_diff_density_max 0.65
_refine_diff_density_min -0.99
_refine_ls_extinction_method none
_refine_ls_goodness_of_fit_ref 1.065
_refine_ls_hydrogen_treatment mixed
_refine_ls_number_parameters 107
_refine_ls_number_reflns 1430
_refine_ls_number_restraints 4
_refine_ls_R_factor_all 0.0378
_refine_ls_R_factor_gt 0.0326
_refine_ls_shift/su_max 0.001
_refine_ls_structure_factor_coef Fsqd
_refine_ls_weighting_details 'w = 1/[\s^2^(Fo^2^)+(0.0413P)^2^] where P=(Fo^2^+2Fc^2^)/3'
_refine_ls_weighting_scheme calc
_refine_ls_wR_factor_gt 0.0756
_refine_ls_wR_factor_ref 0.0785
_reflns_number_gt 1253
_reflns_number_total 1430
_reflns_threshold_expression F^2^>2.0\s(F^2^)
_cod_data_source_file c6ra02735k2.cif
_cod_data_source_block 11dotH2O
_cod_database_code 7224378

loop_
_space_group_symop_id
_space_group_symop_operation_xyz
1 +X,+Y,+Z
2 1/2-X,1/2+Y,+Z
3 +X,1/2-Y,1/2+Z
4 1/2-X,-Y,1/2+Z
5 -X,-Y,-Z
6 -1/2+X,-1/2-Y,-Z
7 -X,-1/2+Y,-1/2-Z
8 -1/2+X,+Y,-1/2-Z

loop_
_atom_site_label
_atom_site_type_symbol
_atom_site_fract_x
_atom_site_fract_y
_atom_site_fract_z
_atom_site_U_iso_or_equiv
_atom_site_adp_type
_atom_site_occupancy
_atom_site_site_symmetry_order
_atom_site_calc_flag
_atom_site_refinement_flags_posn
_atom_site_refinement_flags_adp
Br1 Br -0.10631(3) 1.17713(7) 0.89300(2) 0.01270(16) Uani 1 1 d . .
Br2 Br 0.16109(3) 0.25016(7) 0.98332(2) 0.01811(17) Uani 1 1 d . .
O5 O 0.1737(2) 0.1852(5) 0.82482(15) 0.0174(6) Uani 1 1 d D .
O10 O 0.1825(2) 0.1076(5) 0.69473(15) 0.0219(7) Uani 1 1 d D .
N1 N 0.0559(2) 0.7171(6) 0.80565(17) 0.0154(8) Uani 1 1 d . .
N2 N 0.0486(3) 0.7657(5) 0.87363(19) 0.0142(8) Uani 1 1 d D .
C3 C 0.0805(3) 0.6397(7) 0.9252(2) 0.0130(9) Uani 1 1 d . .
H3 H 0.0734 0.6870 0.9721 0.016 Uiso 1 1 calc R U
C4 C 0.1239(3) 0.4409(7) 0.91079(19) 0.0120(8) Uani 1 1 d . .
C5 C 0.1337(3) 0.3776(6) 0.8417(2) 0.0119(8) Uani 1 1 d . .
C6 C 0.0981(2) 0.5267(7) 0.7910(2) 0.0135(9) Uani 1 1 d . .
H6 H 0.1050 0.4872 0.7434 0.016 Uiso 1 1 calc R U
H2N H 0.016(3) 0.907(4) 0.882(3) 0.048(16) Uiso 1 1 d D .
H5O H 0.179(5) 0.158(14) 0.7747(9) 0.11(3) Uiso 1 1 d D .
H10A H 0.246(3) 0.132(12) 0.672(3) 0.10(2) Uiso 1 1 d D .
H10B H 0.152(5) -0.023(7) 0.674(4) 0.12(3) Uiso 1 1 d D .

loop_
_atom_site_aniso_label
_atom_site_aniso_U_11
_atom_site_aniso_U_22
_atom_site_aniso_U_33
_atom_site_aniso_U_23
_atom_site_aniso_U_13
_atom_site_aniso_U_12
Br1 0.0157(2) 0.0132(3) 0.0091(2) -0.00032(15) -0.00103(14) 0.00190(15)
Br2 0.0227(3) 0.0195(3) 0.0121(3) 0.00359(16) -0.00142(15) 0.00511(17)
O5 0.0211(15) 0.0148(16) 0.0163(15) -0.0039(13) 0.0026(12) 0.0042(12)
O10 0.0236(15) 0.0226(18) 0.0194(16) -0.0093(14) 0.0078(12) -0.0051(14)
N1 0.0182(17) 0.016(2) 0.0119(18) -0.0022(15) -0.0018(14) 0.0002(15)
N2 0.0198(19) 0.010(2) 0.0130(17) 0.0015(14) -0.0009(14) 0.0013(14)
C3 0.0155(18) 0.013(2) 0.010(2) -0.0009(17) 0.0006(16) -0.0010(16)
C4 0.0126(18) 0.012(2) 0.011(2) 0.0014(17) 0.0006(14) -0.0019(17)
C5 0.0100(17) 0.010(2) 0.016(2) -0.0022(17) 0.0013(15) -0.0008(16)
C6 0.0163(18) 0.013(2) 0.011(2) -0.0032(17) 0.0010(15) -0.0024(16)

loop_
_atom_type_symbol
_atom_type_description
_atom_type_scat_dispersion_real
_atom_type_scat_dispersion_imag
_atom_type_scat_source
C C 0.0033 0.0016
;
International Tables for Crystallography
(Vol. C, Tables 4.2.6.8 and 6.1.1.4)
;
H H 0.0000 0.0000
;
International Tables for Crystallography
(Vol. C, Table 6.1.1.4)
;
Br Br -0.2901 2.4595
;
International Tables for Crystallography
(Vol. C, Tables 4.2.6.8 and 6.1.1.4)
;
N N 0.0061 0.0033
;
International Tables for Crystallography
(Vol. C, Tables 4.2.6.8 and 6.1.1.4)
;
O O 0.0106 0.0060
;
International Tables for Crystallography
(Vol. C, Tables 4.2.6.8 and 6.1.1.4)
;

loop_
_geom_angle_atom_site_label_1
_geom_angle_atom_site_label_2
_geom_angle_atom_site_label_3
_geom_angle
C5 O5 H5O 115(5)
H10A O10 H10B 107(6)
C6 N1 N2 115.6(3)
C3 N2 N1 125.2(3)
C3 N2 H2N 122(3)
N1 N2 H2N 113(3)
N2 C3 C4 119.9(4)
N2 C3 H3 120.1
C4 C3 H3 120.1
C3 C4 C5 118.5(4)
C3 C4 Br2 120.5(3)
C5 C4 Br2 120.8(3)
O5 C5 C4 121.1(3)
O5 C5 C6 122.3(4)
C4 C5 C6 116.7(4)
N1 C6 C5 124.1(4)
N1 C6 H6 117.9
C5 C6 H6 117.9

loop_
_geom_bond_atom_site_label_1
_geom_bond_atom_site_label_2
_geom_bond_distance
Br2 C4 1.879(4)
O5 C5 1.327(5)
O5 H5O 0.980(5)
O10 H10A 0.979(5)
O10 H10B 0.980(5)
N1 C6 1.318(5)
N1 N2 1.342(5)
N2 C3 1.323(5)
N2 H2N 0.978(5)
C3 C4 1.369(6)
C3 H3 0.9500
C4 C5 1.387(5)
C5 C6 1.412(6)
C6 H6 0.9500

loop_
_geom_torsion_atom_site_label_1
_geom_torsion_atom_site_label_2
_geom_torsion_atom_site_label_3
_geom_torsion_atom_site_label_4
_geom_torsion
C6 N1 N2 C3 0.5(5)
N1 N2 C3 C4 -1.0(6)
N2 C3 C4 C5 0.4(6)
N2 C3 C4 Br2 -175.4(3)
C3 C4 C5 O5 -178.9(3)
Br2 C4 C5 O5 -3.1(5)
C3 C4 C5 C6 0.4(5)
Br2 C4 C5 C6 176.2(3)
N2 N1 C6 C5 0.4(5)
O5 C5 C6 N1 178.5(3)
C4 C5 C6 N1 -0.9(6)
